data_2105513
loop_
_publ_author_name
'Ferguson, G.'
'Glidewell, C.'
'Gregson, R. M.'
'Meehan, P. R.'

_publ_section_title
;
 Crystal Engineering Using Bis- and Tris-phenols. Adducts with
 1,4,8,11-Tetraazacyclotetradecane (Cyclam): Isolated Ladders in the
 Adduct with 4,4'-Thiodiphenol, Tethered Ladders in the Adduct with
 4,4'-Sulfonyldiphenol and Two Interwoven Three-Dimensional Networks in
 the Adduct with 1,1,1-Tris(4-hydroxyphenyl)ethane
;
_journal_issue 2
_journal_name_full 'Acta Crystallographica Section B'
_journal_page_first 139
_journal_page_last 150
_journal_paper_doi 10.1107/S0108768197010136
_journal_volume 54
_journal_year 1998
_chemical_formula_moiety 'C51 H64 N4 O7 '
_chemical_formula_sum 'C51 H64 N4 O7'
_chemical_formula_weight 845.06
_chemical_name_systematic
;
1,1,1-Tris(4-hydroxyphenyl)ethane-1,4,8,11-tetraazacyclotetradecane-methanol
(2/1/1)
;
_space_group_IT_number 2
_symmetry_cell_setting triclinic
_symmetry_space_group_name_Hall '-P 1'
_symmetry_space_group_name_H-M 'P -1'
_cell_angle_alpha 81.694(13)
_cell_angle_beta 89.656(14)
_cell_angle_gamma 86.468(12)
_cell_formula_units_Z 2
_cell_length_a 8.2208(11)
_cell_length_b 16.245(2)
_cell_length_c 17.337(2)
_cell_measurement_reflns_used 25
_cell_measurement_temperature 294.0(10)
_cell_measurement_theta_max 18.00
_cell_measurement_theta_min 10.05
_cell_volume 2286.7(5)
_computing_cell_refinement 'SET4 and CELDIM (Enraf-Nonius, 1992)'
_computing_data_collection 'CAD4 (Enraf-Nonius, 1992)'
_computing_data_reduction 'DATRD2 in NRCVAX96 (Gabe et al., 1989)'
_computing_molecular_graphics 'NRCVAX96, ORTEP (Johnson, 1976), PLATON (Spek, 1996a), PLUTON (Spek 1996b)'
_computing_publication_material 'NRCVAX96, SHELXL93  and WordPerfect macro PRPCIF97 (Ferguson, 1997)'
_computing_structure_refinement 'NRCVAX96 and SHELXL93 (Sheldrick, 1993)'
_computing_structure_solution 'SOLVER in NRCVAX96'
_diffrn_ambient_temperature 294.0(10)
_diffrn_measurement_device 'Enraf-Nonius CAD-4'
_diffrn_measurement_method \q/2\q
_diffrn_radiation_monochromator graphite
_diffrn_radiation_source 'X-ray tube'
_diffrn_radiation_type MoK\a
_diffrn_radiation_wavelength 0.7107
_diffrn_reflns_av_R_equivalents 0.000
_diffrn_reflns_av_sigmaI/netI 0.0520
_diffrn_reflns_limit_h_max 10
_diffrn_reflns_limit_h_min -10
_diffrn_reflns_limit_k_max 19
_diffrn_reflns_limit_k_min 0
_diffrn_reflns_limit_l_max 22
_diffrn_reflns_limit_l_min -20
_diffrn_reflns_number 8108
_diffrn_reflns_theta_full 27.20
_diffrn_reflns_theta_max 27.20
_diffrn_reflns_theta_min 2.37
_diffrn_standards_decay_% 'no decay, variation 1.0'
_diffrn_standards_interval_time 120
_diffrn_standards_number 3
_exptl_absorpt_coefficient_mu 0.082
_exptl_absorpt_correction_T_max 1.0000
_exptl_absorpt_correction_T_min 1.0000
_exptl_absorpt_correction_type none
_exptl_absorpt_process_details none
_exptl_crystal_colour colourless
_exptl_crystal_density_diffrn 1.227
_exptl_crystal_density_meas ?
_exptl_crystal_description block
_exptl_crystal_F_000 908
_exptl_crystal_size_max 0.42
_exptl_crystal_size_mid 0.31
_exptl_crystal_size_min 0.28
_refine_diff_density_max 0.235
_refine_diff_density_min -0.202
_refine_ls_extinction_method none
_refine_ls_goodness_of_fit_ref 1.001
_refine_ls_hydrogen_treatment constr
_refine_ls_matrix_type full
_refine_ls_number_parameters 582
_refine_ls_number_reflns 8108
_refine_ls_number_restraints 0
_refine_ls_restrained_S_all 1.001
_refine_ls_R_factor_all 0.0942
_refine_ls_R_factor_gt 0.0516
_refine_ls_shift/su_max 0.006
_refine_ls_shift/su_mean 0.000
_refine_ls_structure_factor_coef Fsqd
_refine_ls_weighting_scheme
;calc w = 1/[\s^2^(Fo^2^) + (0.0569P)^2^], where P = (Fo^2^ +
2Fc^2^)/3
;
_refine_ls_wR_factor_ref 0.1223
_reflns_number_gt 4835
_reflns_number_total 8108
_reflns_threshold_expression I>2\s(I)
_cod_data_source_file ab0380.cif
_cod_data_source_block 3
_cod_depositor_comments
;
The following automatic conversions were performed:

'_exptl_crystal_density_meas' value 'not measured' was changed to '?'
- the value is perceived as not measured.

Automatic conversion script
Id: cif_fix_values 3008 2015-01-20 13:52:24Z robertas 
;
_cod_original_cell_volume 2286.6(5)
_cod_database_code 2105513

loop_
_symmetry_equiv_pos_as_xyz
'x, y, z'
'-x, -y, -z'

loop_
_atom_site_label
_atom_site_fract_x
_atom_site_fract_y
_atom_site_fract_z
_atom_site_U_iso_or_equiv
_atom_site_adp_type
_atom_site_calc_flag
_atom_site_refinement_flags
_atom_site_occupancy
_atom_site_type_symbol
O14 0.1521(3) 0.68430(12) 0.17751(12) 0.0675(6) Uani d . 1 O
O24 0.3743(2) 0.13079(11) 0.05043(10) 0.0571(5) Uani d . 1 O
O34 1.04648(19) 0.30286(10) 0.40224(9) 0.0470(4) Uani d . 1 O
C1 0.6293(3) 0.42272(14) 0.14160(12) 0.0426(6) Uani d . 1 C
C3 0.7293(3) 0.47006(15) 0.07589(13) 0.0527(6) Uani d . 1 C
C11 0.4934(3) 0.48650(14) 0.16022(12) 0.0415(5) Uani d . 1 C
C12 0.5356(3) 0.56051(15) 0.18510(14) 0.0514(6) Uani d . 1 C
C13 0.4206(3) 0.62514(16) 0.19144(14) 0.0545(7) Uani d . 1 C
C14 0.2608(3) 0.61724(16) 0.17321(13) 0.0501(6) Uani d . 1 C
C15 0.2146(3) 0.54372(15) 0.15233(13) 0.0502(6) Uani d . 1 C
C16 0.3308(3) 0.47896(15) 0.14536(13) 0.0452(6) Uani d . 1 C
C21 0.5584(3) 0.34582(14) 0.11452(12) 0.0415(5) Uani d . 1 C
C22 0.5416(3) 0.33650(15) 0.03672(13) 0.0458(6) Uani d . 1 C
C23 0.4787(3) 0.26637(15) 0.01447(13) 0.0472(6) Uani d . 1 C
C24 0.4303(3) 0.20259(15) 0.06993(13) 0.0463(6) Uani d . 1 C
C25 0.4420(3) 0.21152(15) 0.14754(13) 0.0515(6) Uani d . 1 C
C26 0.5043(3) 0.28224(15) 0.16883(13) 0.0524(6) Uani d . 1 C
C31 0.7403(3) 0.39299(14) 0.21265(13) 0.0414(5) Uani d . 1 C
C32 0.8982(3) 0.36060(17) 0.20351(14) 0.0564(7) Uani d . 1 C
C33 0.9986(3) 0.33001(16) 0.26586(14) 0.0547(7) Uani d . 1 C
C34 0.9454(3) 0.32928(13) 0.34210(13) 0.0390(5) Uani d . 1 C
C35 0.7860(3) 0.35966(13) 0.35238(13) 0.0423(6) Uani d . 1 C
C36 0.6866(3) 0.39059(14) 0.28893(13) 0.0431(6) Uani d . 1 C
O44 0.6468(2) -0.26662(9) 0.63656(10) 0.0543(4) Uani d . 1 O
O54 0.9548(2) 0.28153(12) 0.54358(11) 0.0669(6) Uani d . 1 O
O64 0.19881(19) 0.16339(10) 0.93121(9) 0.0495(4) Uani d . 1 O
C2 0.4333(3) 0.07391(13) 0.64212(12) 0.0405(5) Uani d . 1 C
C4 0.2982(3) 0.08861(15) 0.57893(13) 0.0536(7) Uani d . 1 C
C41 0.4991(3) -0.01768(13) 0.64779(11) 0.0375(5) Uani d . 1 C
C42 0.3915(3) -0.08121(14) 0.65775(12) 0.0416(5) Uani d . 1 C
C43 0.4413(3) -0.16338(14) 0.65547(12) 0.0428(6) Uani d . 1 C
C44 0.6037(3) -0.18510(13) 0.64283(12) 0.0398(5) Uani d . 1 C
C45 0.7142(3) -0.12478(14) 0.63758(13) 0.0452(6) Uani d . 1 C
C46 0.6622(3) -0.04209(14) 0.63975(13) 0.0439(6) Uani d . 1 C
C51 0.5701(3) 0.13228(13) 0.61672(12) 0.0418(6) Uani d . 1 C
C52 0.6314(3) 0.13779(15) 0.54143(13) 0.0552(7) Uani d . 1 C
C53 0.7591(3) 0.18642(16) 0.51664(14) 0.0593(7) Uani d . 1 C
C54 0.8290(3) 0.23287(15) 0.56649(13) 0.0508(6) Uani d . 1 C
C55 0.7701(3) 0.22897(15) 0.64151(13) 0.0536(7) Uani d . 1 C
C56 0.6429(3) 0.17971(14) 0.66575(13) 0.0473(6) Uani d . 1 C
C61 0.3634(3) 0.09233(13) 0.72033(12) 0.0386(5) Uani d . 1 C
C62 0.2512(3) 0.15917(15) 0.72322(13) 0.0527(6) Uani d . 1 C
C63 0.1978(3) 0.18299(16) 0.79226(14) 0.0559(7) Uani d . 1 C
C64 0.2521(3) 0.13998(14) 0.86351(13) 0.0411(5) Uani d . 1 C
C65 0.3611(3) 0.07168(14) 0.86155(12) 0.0423(6) Uani d . 1 C
C66 0.4152(3) 0.04862(14) 0.79141(12) 0.0421(6) Uani d . 1 C
N71 0.0970(2) -0.11278(14) -0.00764(13) 0.0594(6) Uani d . 1 N
N74 0.1214(2) 0.00438(13) 0.10248(12) 0.0532(5) Uani d . 1 N
C72 0.2294(3) -0.12038(18) 0.05038(17) 0.0689(8) Uani d . 1 C
C73 0.1734(3) -0.08495(17) 0.12167(16) 0.0620(7) Uani d . 1 C
C75 0.0436(3) 0.04046(19) 0.16808(16) 0.0676(8) Uani d . 1 C
C76 -0.0131(4) 0.13064(19) 0.14166(18) 0.0751(9) Uani d . 1 C
C77 -0.1487(3) 0.14253(19) 0.08171(17) 0.0715(8) Uani d . 1 C
N81 1.0772(3) 0.42150(14) 0.59428(12) 0.0597(6) Uani d . 1 N
N84 0.8204(3) 0.54973(13) 0.56308(12) 0.0591(6) Uani d . 1 N
C82 0.9880(4) 0.45395(18) 0.65761(15) 0.0716(8) Uani d . 1 C
C83 0.8188(4) 0.48349(19) 0.63181(17) 0.0767(9) Uani d . 1 C
C85 0.6577(4) 0.5742(2) 0.5293(2) 0.0813(9) Uani d . 1 C
C86 0.6641(4) 0.63564(19) 0.45584(18) 0.0751(9) Uani d . 1 C
C87 0.7482(4) 0.60190(19) 0.38824(17) 0.0741(9) Uani d . 1 C
O9 -0.1070(2) 0.67689(15) 0.08539(11) 0.0765(6) Uani d . 1 O
C9 -0.0670(4) 0.66046(19) 0.00975(17) 0.0790(9) Uani d . 1 C
H14 0.065(4) 0.6766(19) 0.1501(18) 0.085(11) Uiso d . 1 H
H24 0.307(4) 0.1408(18) 0.0006(18) 0.091(10) Uiso d . 1 H
H3A 0.8169 0.4337 0.0613 0.079 Uiso calc R 1 H
H3B 0.7731 0.5173 0.0939 0.079 Uiso calc R 1 H
H3C 0.6602 0.4887 0.0316 0.079 Uiso calc R 1 H
H12 0.6436 0.5665 0.1977 0.062 Uiso calc R 1 H
H13 0.4517 0.6738 0.2080 0.065 Uiso calc R 1 H
H15 0.1053 0.5371 0.1428 0.060 Uiso calc R 1 H
H16 0.2980 0.4298 0.1304 0.054 Uiso calc R 1 H
H22 0.5734 0.3786 -0.0016 0.055 Uiso calc R 1 H
H23 0.4690 0.2621 -0.0382 0.057 Uiso calc R 1 H
H25 0.4079 0.1699 0.1857 0.062 Uiso calc R 1 H
H26 0.5101 0.2873 0.2215 0.063 Uiso calc R 1 H
H32 0.9379 0.3595 0.1533 0.068 Uiso calc R 1 H
H33 1.1040 0.3095 0.2567 0.066 Uiso calc R 1 H
H35 0.7453 0.3593 0.4026 0.051 Uiso calc R 1 H
H36 0.5806 0.4103 0.2979 0.052 Uiso calc R 1 H
H44 0.764(4) -0.275(2) 0.6205(18) 0.105(11) Uiso d . 1 H
H54 0.983(4) 0.2842(19) 0.488(2) 0.103(11) Uiso d . 1 H
H4A 0.3430 0.0769 0.5301 0.080 Uiso calc R 1 H
H4B 0.2560 0.1456 0.5735 0.080 Uiso calc R 1 H
H4C 0.2120 0.0524 0.5940 0.080 Uiso calc R 1 H
H42 0.2820 -0.0677 0.6663 0.050 Uiso calc R 1 H
H43 0.3659 -0.2042 0.6624 0.051 Uiso calc R 1 H
H45 0.8245 -0.1392 0.6325 0.054 Uiso calc R 1 H
H46 0.7390 -0.0020 0.6357 0.053 Uiso calc R 1 H
H52 0.5848 0.1077 0.5065 0.066 Uiso calc R 1 H
H53 0.7979 0.1878 0.4660 0.071 Uiso calc R 1 H
H55 0.8164 0.2597 0.6760 0.064 Uiso calc R 1 H
H56 0.6050 0.1783 0.7165 0.057 Uiso calc R 1 H
H62 0.2108 0.1889 0.6767 0.063 Uiso calc R 1 H
H63 0.1238 0.2288 0.7914 0.067 Uiso calc R 1 H
H65 0.3985 0.0408 0.9081 0.051 Uiso calc R 1 H
H66 0.4883 0.0025 0.7921 0.051 Uiso calc R 1 H
H71A 0.0601 -0.0590 -0.0180 0.071 Uiso calc PR 0.61(3) H
H71B 0.0140 -0.1424 0.0128 0.071 Uiso calc R 1 H
H74A 0.2090 0.0330 0.0869 0.064 Uiso calc R 1 H
H74B 0.0508 0.0108 0.0623 0.064 Uiso calc PR 0.39(3) H
H72A 0.3216 -0.0910 0.0279 0.083 Uiso calc R 1 H
H72B 0.2649 -0.1786 0.0646 0.083 Uiso calc R 1 H
H73A 0.0830 -0.1153 0.1449 0.074 Uiso calc R 1 H
H73B 0.2614 -0.0916 0.1595 0.074 Uiso calc R 1 H
H75A 0.1208 0.0373 0.2106 0.081 Uiso calc R 1 H
H75B -0.0488 0.0089 0.1867 0.081 Uiso calc R 1 H
H76A -0.0501 0.1554 0.1868 0.090 Uiso calc R 1 H
H76B 0.0792 0.1605 0.1199 0.090 Uiso calc R 1 H
H77A -0.2411 0.1124 0.1028 0.086 Uiso calc R 1 H
H77B -0.1836 0.2012 0.0710 0.086 Uiso calc R 1 H
H81A 1.0702 0.4603 0.5516 0.072 Uiso calc PR 0.44(3) H
H81B 1.0290 0.3764 0.5831 0.072 Uiso calc R 1 H
H84A 0.8635 0.5949 0.5774 0.071 Uiso calc R 1 H
H84B 0.8854 0.5316 0.5263 0.071 Uiso calc PR 0.56(3) H
H82A 1.0438 0.4998 0.6733 0.086 Uiso calc R 1 H
H82B 0.9840 0.4106 0.7022 0.086 Uiso calc R 1 H
H83A 0.7615 0.4370 0.6185 0.092 Uiso calc R 1 H
H83B 0.7608 0.5051 0.6742 0.092 Uiso calc R 1 H
H85A 0.5904 0.5987 0.5673 0.098 Uiso calc R 1 H
H85B 0.6071 0.5249 0.5180 0.098 Uiso calc R 1 H
H86A 0.7201 0.6835 0.4670 0.090 Uiso calc R 1 H
H86B 0.5536 0.6550 0.4403 0.090 Uiso calc R 1 H
H87A 0.6945 0.5534 0.3771 0.089 Uiso calc R 1 H
H87B 0.7392 0.6438 0.3423 0.089 Uiso calc R 1 H
H9 -0.109(5) 0.741(3) 0.077(2) 0.144(16) Uiso d . 1 H
H9A -0.1524 0.6839 -0.0258 0.119 Uiso calc R 1 H
H9B -0.0547 0.6013 0.0097 0.119 Uiso calc R 1 H
H9C 0.0333 0.6850 -0.0062 0.119 Uiso calc R 1 H

loop_
_atom_site_aniso_label
_atom_site_aniso_U_11
_atom_site_aniso_U_22
_atom_site_aniso_U_33
_atom_site_aniso_U_12
_atom_site_aniso_U_13
_atom_site_aniso_U_23
O14 0.0691(14) 0.0591(12) 0.0726(13) 0.0279(11) -0.0038(11) -0.0170(10)
O24 0.0717(12) 0.0524(11) 0.0469(10) 0.0035(9) -0.0066(9) -0.0088(8)
O34 0.0475(10) 0.0496(10) 0.0431(9) 0.0056(8) -0.0084(8) -0.0076(7)
C1 0.0433(13) 0.0462(14) 0.0360(12) 0.0096(11) 0.0034(10) -0.0031(10)
C3 0.0496(15) 0.0566(16) 0.0481(14) 0.0051(12) 0.0052(12) 0.0016(12)
C11 0.0439(14) 0.0436(14) 0.0342(12) 0.0086(11) 0.0010(10) -0.0006(10)
C12 0.0479(15) 0.0534(16) 0.0524(15) 0.0051(13) -0.0048(12) -0.0088(12)
C13 0.0656(18) 0.0467(15) 0.0516(15) 0.0059(13) -0.0003(13) -0.0122(12)
C14 0.0574(17) 0.0497(16) 0.0401(13) 0.0158(13) 0.0046(12) -0.0045(11)
C15 0.0417(14) 0.0551(17) 0.0518(15) 0.0100(12) 0.0009(11) -0.0065(12)
C16 0.0450(15) 0.0451(14) 0.0442(13) 0.0063(11) 0.0012(11) -0.0060(11)
C21 0.0421(13) 0.0452(14) 0.0342(12) 0.0143(11) 0.0014(10) -0.0021(10)
C22 0.0449(14) 0.0493(15) 0.0396(13) 0.0088(12) 0.0018(11) 0.0012(11)
C23 0.0478(14) 0.0575(16) 0.0352(13) 0.0118(12) -0.0007(11) -0.0089(12)
C24 0.0457(14) 0.0474(15) 0.0447(14) 0.0132(12) -0.0050(11) -0.0089(12)
C25 0.0652(17) 0.0486(15) 0.0384(14) 0.0014(13) -0.0001(12) -0.0006(11)
C26 0.0673(17) 0.0547(16) 0.0341(13) 0.0022(13) -0.0008(12) -0.0056(12)
C31 0.0398(13) 0.0428(14) 0.0404(13) 0.0035(11) 0.0019(10) -0.0044(10)
C32 0.0521(16) 0.0728(19) 0.0419(14) 0.0195(14) 0.0047(12) -0.0105(12)
C33 0.0429(14) 0.0701(18) 0.0487(15) 0.0183(13) -0.0010(12) -0.0095(13)
C34 0.0436(14) 0.0320(12) 0.0417(13) -0.0020(10) -0.0024(11) -0.0060(10)
C35 0.0450(14) 0.0422(14) 0.0386(13) -0.0010(11) 0.0046(11) -0.0028(10)
C36 0.0355(13) 0.0463(14) 0.0458(14) 0.0064(11) 0.0035(11) -0.0049(11)
O44 0.0620(12) 0.0340(10) 0.0670(11) 0.0059(8) -0.0005(9) -0.0106(8)
O54 0.0875(14) 0.0718(13) 0.0472(11) -0.0390(11) 0.0120(10) -0.0143(9)
O64 0.0471(10) 0.0610(11) 0.0424(9) 0.0025(8) 0.0031(7) -0.0170(8)
C2 0.0512(14) 0.0354(13) 0.0346(12) 0.0016(11) -0.0034(10) -0.0060(10)
C4 0.0676(17) 0.0492(15) 0.0436(14) 0.0042(13) -0.0102(12) -0.0082(11)
C41 0.0459(14) 0.0371(13) 0.0297(11) -0.0008(11) -0.0012(10) -0.0064(9)
C42 0.0422(13) 0.0377(14) 0.0451(13) 0.0009(11) 0.0004(10) -0.0078(10)
C43 0.0478(15) 0.0351(13) 0.0451(13) -0.0036(11) -0.0052(11) -0.0038(10)
C44 0.0517(15) 0.0339(13) 0.0332(12) 0.0026(11) -0.0052(10) -0.0047(9)
C45 0.0415(14) 0.0437(15) 0.0493(14) 0.0034(12) 0.0041(11) -0.0064(11)
C46 0.0475(15) 0.0379(14) 0.0474(14) -0.0083(11) 0.0006(11) -0.0073(11)
C51 0.0617(15) 0.0296(12) 0.0335(12) -0.0013(11) 0.0005(11) -0.0037(10)
C52 0.088(2) 0.0462(15) 0.0358(13) -0.0232(14) 0.0066(13) -0.0124(11)
C53 0.093(2) 0.0542(16) 0.0342(13) -0.0254(15) 0.0124(13) -0.0110(12)
C54 0.0703(17) 0.0448(15) 0.0386(13) -0.0149(13) 0.0006(12) -0.0050(11)
C55 0.0722(18) 0.0520(16) 0.0406(14) -0.0188(14) -0.0004(12) -0.0134(12)
C56 0.0668(17) 0.0439(14) 0.0321(12) -0.0048(13) 0.0035(11) -0.0084(10)
C61 0.0446(13) 0.0347(13) 0.0367(12) -0.0019(10) 0.0038(10) -0.0064(10)
C62 0.0663(17) 0.0492(15) 0.0382(13) 0.0164(13) 0.0035(12) -0.0005(11)
C63 0.0608(16) 0.0545(16) 0.0497(15) 0.0209(13) 0.0059(12) -0.0083(12)
C64 0.0378(13) 0.0466(14) 0.0399(13) -0.0047(11) 0.0028(10) -0.0088(11)
C65 0.0503(14) 0.0416(14) 0.0347(12) 0.0000(11) -0.0079(10) -0.0056(10)
C66 0.0488(14) 0.0362(13) 0.0416(13) 0.0041(11) -0.0040(11) -0.0086(10)
N71 0.0476(13) 0.0554(14) 0.0754(15) 0.0058(10) -0.0031(11) -0.0137(11)
N74 0.0501(13) 0.0551(14) 0.0534(13) -0.0057(10) -0.0003(10) -0.0040(10)
C72 0.0534(17) 0.0632(19) 0.088(2) 0.0138(14) -0.0148(15) -0.0118(16)
C73 0.0548(17) 0.0607(18) 0.0652(18) -0.0048(14) -0.0167(14) 0.0106(14)
C75 0.0655(19) 0.084(2) 0.0554(17) -0.0030(16) -0.0014(14) -0.0184(15)
C76 0.073(2) 0.080(2) 0.080(2) 0.0002(17) 0.0034(17) -0.0357(17)
C77 0.0623(19) 0.068(2) 0.087(2) 0.0139(15) 0.0023(16) -0.0269(16)
N81 0.0786(16) 0.0508(13) 0.0520(13) -0.0043(12) -0.0063(11) -0.0148(11)
N84 0.0572(14) 0.0563(14) 0.0631(14) -0.0082(11) 0.0074(11) -0.0045(11)
C82 0.115(3) 0.0548(18) 0.0430(15) -0.0008(17) 0.0086(16) -0.0029(13)
C83 0.098(3) 0.065(2) 0.0658(19) -0.0132(18) 0.0313(18) -0.0020(15)
C85 0.0596(19) 0.088(2) 0.099(2) -0.0174(17) -0.0014(17) -0.015(2)
C86 0.0610(19) 0.074(2) 0.092(2) 0.0056(16) -0.0221(17) -0.0221(18)
C87 0.087(2) 0.0634(19) 0.073(2) 0.0030(16) -0.0274(17) -0.0173(15)
O9 0.0805(14) 0.0782(16) 0.0692(13) 0.0272(12) -0.0003(11) -0.0193(11)
C9 0.087(2) 0.074(2) 0.072(2) 0.0270(17) 0.0202(17) -0.0115(16)

loop_
_atom_type_symbol
_atom_type_description
_atom_type_scat_dispersion_real
_atom_type_scat_dispersion_imag
_atom_type_scat_source
C C 0.0033 0.0016 'International Tables Vol C Tables 4.2.6.8 and 6.1.1.4'
H H 0.0000 0.0000 'International Tables Vol C Tables 4.2.6.8 and 6.1.1.4'
N N 0.0061 0.0033 'International Tables Vol C Tables 4.2.6.8 and 6.1.1.4'
O O 0.0106 0.0060 'International Tables Vol C Tables 4.2.6.8 and 6.1.1.4'

loop_
_geom_angle_atom_site_label_1
_geom_angle_atom_site_label_2
_geom_angle_atom_site_label_3
_geom_angle_site_symmetry_1
_geom_angle_site_symmetry_3
_geom_angle
_geom_angle_publ_flag
C31 C1 C11 . . 111.65(17) yes
C31 C1 C3 . . 109.39(18) yes
C11 C1 C3 . . 105.00(18) yes
C31 C1 C21 . . 108.55(18) yes
C11 C1 C21 . . 111.55(18) yes
C3 C1 C21 . . 110.67(18) yes
C16 C11 C12 . . 117.2(2) yes
C16 C11 C1 . . 123.1(2) yes
C12 C11 C1 . . 119.3(2) yes
C13 C12 C11 . . 121.7(2) yes
C14 C13 C12 . . 119.9(2) yes
C13 C14 C15 . . 119.7(2) yes
C13 C14 O14 . . 117.8(2) yes
C15 C14 O14 . . 122.5(2) yes
C14 C15 C16 . . 120.3(2) yes
C11 C16 C15 . . 121.2(2) yes
C26 C21 C22 . . 116.4(2) yes
C26 C21 C1 . . 120.2(2) yes
C22 C21 C1 . . 123.4(2) yes
C23 C22 C21 . . 121.9(2) yes
C22 C23 C24 . . 120.5(2) yes
O24 C24 C25 . . 119.1(2) yes
O24 C24 C23 . . 122.3(2) yes
C25 C24 C23 . . 118.5(2) yes
C24 C25 C26 . . 120.2(2) yes
C25 C26 C21 . . 122.4(2) yes
C32 C31 C36 . . 115.9(2) yes
C32 C31 C1 . . 121.1(2) yes
C36 C31 C1 . . 122.9(2) yes
C33 C32 C31 . . 122.7(2) yes
C32 C33 C34 . . 121.2(2) yes
O34 C34 C33 . . 120.7(2) yes
O34 C34 C35 . . 122.4(2) yes
C33 C34 C35 . . 116.9(2) yes
C36 C35 C34 . . 121.1(2) yes
C31 C36 C35 . . 122.2(2) yes
C61 C2 C51 . . 109.74(17) yes
C61 C2 C41 . . 110.93(17) yes
C51 C2 C41 . . 109.99(18) yes
C61 C2 C4 . . 110.00(19) yes
C51 C2 C4 . . 108.58(18) yes
C41 C2 C4 . . 107.55(17) yes
C46 C41 C42 . . 116.2(2) yes
C46 C41 C2 . . 123.8(2) yes
C42 C41 C2 . . 119.9(2) yes
C43 C42 C41 . . 122.5(2) yes
C42 C43 C44 . . 119.9(2) yes
O44 C44 C45 . . 122.8(2) yes
O44 C44 C43 . . 118.2(2) yes
C45 C44 C43 . . 119.0(2) yes
C44 C45 C46 . . 120.4(2) yes
C41 C46 C45 . . 121.9(2) yes
C56 C51 C52 . . 116.1(2) yes
C56 C51 C2 . . 123.88(19) yes
C52 C51 C2 . . 119.98(19) yes
C53 C52 C51 . . 122.3(2) yes
C54 C53 C52 . . 120.3(2) yes
O54 C54 C53 . . 121.6(2) yes
O54 C54 C55 . . 119.8(2) yes
C53 C54 C55 . . 118.6(2) yes
C54 C55 C56 . . 120.5(2) yes
C55 C56 C51 . . 122.1(2) yes
C66 C61 C62 . . 116.3(2) yes
C66 C61 C2 . . 123.1(2) yes
C62 C61 C2 . . 120.4(2) yes
C63 C62 C61 . . 122.3(2) yes
C62 C63 C64 . . 121.3(2) yes
O64 C64 C65 . . 121.9(2) yes
O64 C64 C63 . . 121.1(2) yes
C65 C64 C63 . . 117.0(2) yes
C66 C65 C64 . . 121.2(2) yes
C61 C66 C65 . . 121.9(2) yes
C72 N71 C77 . 2 113.0(2) yes
C75 N74 C73 . . 113.8(2) yes
N71 C72 C73 . . 110.7(2) yes
N74 C73 C72 . . 111.0(2) yes
N74 C75 C76 . . 109.9(2) yes
C77 C76 C75 . . 114.3(2) yes
N71 C77 C76 2 . 112.2(2) yes
C82 N81 C87 . 2_766 114.2(2) yes
C85 N84 C83 . . 113.4(2) yes
N81 C82 C83 . . 110.1(2) yes
N84 C83 C82 . . 111.0(2) yes
N84 C85 C86 . . 112.4(2) yes
C85 C86 C87 . . 114.7(3) yes
N81 C87 C86 2_766 . 111.2(2) yes
C14 O14 H14 . . 107(2) yes
C24 O24 H24 . . 113(2) yes
C44 O44 H44 . . 112(2) yes
C54 O54 H54 . . 114(2) yes
C9 O9 H9 . . 100(2) yes

loop_
_geom_bond_atom_site_label_1
_geom_bond_atom_site_label_2
_geom_bond_site_symmetry_2
_geom_bond_distance
_geom_bond_publ_flag
O14 C14 . 1.376(3) yes
O14 H14 . 0.88(3) yes
O24 C24 . 1.367(3) yes
O24 H24 . 1.02(3) yes
O34 C34 . 1.341(3) yes
C1 C31 . 1.540(3) yes
C1 C11 . 1.541(3) yes
C1 C3 . 1.543(3) yes
C1 C21 . 1.544(3) yes
C11 C16 . 1.380(3) yes
C11 C12 . 1.398(3) yes
C12 C13 . 1.385(3) yes
C13 C14 . 1.371(3) yes
C14 C15 . 1.373(3) yes
C15 C16 . 1.395(3) yes
C21 C26 . 1.386(3) yes
C21 C22 . 1.388(3) yes
C22 C23 . 1.384(3) yes
C23 C24 . 1.384(3) yes
C24 C25 . 1.379(3) yes
C25 C26 . 1.384(3) yes
C31 C32 . 1.387(3) yes
C31 C36 . 1.388(3) yes
C32 C33 . 1.379(3) yes
C33 C34 . 1.389(3) yes
C34 C35 . 1.391(3) yes
C35 C36 . 1.390(3) yes
O44 C44 . 1.369(3) yes
O44 H44 . 1.00(3) yes
O54 C54 . 1.363(3) yes
O54 H54 . 0.98(3) yes
O64 C64 . 1.348(2) yes
C2 C61 . 1.531(3) yes
C2 C51 . 1.537(3) yes
C2 C41 . 1.541(3) yes
C2 C4 . 1.548(3) yes
C41 C46 . 1.386(3) yes
C41 C42 . 1.391(3) yes
C42 C43 . 1.378(3) yes
C43 C44 . 1.384(3) yes
C44 C45 . 1.370(3) yes
C45 C46 . 1.390(3) yes
C51 C56 . 1.388(3) yes
C51 C52 . 1.389(3) yes
C52 C53 . 1.382(3) yes
C53 C54 . 1.377(3) yes
C54 C55 . 1.379(3) yes
C55 C56 . 1.382(3) yes
C61 C66 . 1.386(3) yes
C61 C62 . 1.387(3) yes
C62 C63 . 1.372(3) yes
C63 C64 . 1.390(3) yes
C64 C65 . 1.387(3) yes
C65 C66 . 1.386(3) yes
N71 C72 . 1.474(3) yes
N71 C77 2 1.487(3) yes
N74 C75 . 1.478(3) yes
N74 C73 . 1.478(3) yes
C72 C73 . 1.496(4) yes
C75 C76 . 1.516(4) yes
C76 C77 . 1.513(4) yes
C77 N71 2 1.487(3) yes
N81 C82 . 1.460(3) yes
N81 C87 2_766 1.484(3) yes
N84 C85 . 1.472(3) yes
N84 C83 . 1.486(3) yes
C82 C83 . 1.492(4) yes
C85 C86 . 1.504(4) yes
C86 C87 . 1.510(4) yes
C87 N81 2_766 1.484(3) yes
O9 C9 . 1.409(3) yes
O9 H9 . 1.02(4) yes

loop_
_geom_hbond_atom_site_label_D
_geom_hbond_atom_site_label_H
_geom_hbond_atom_site_label_A
_geom_hbond_site_symmetry_A
_geom_hbond_distance_DH
_geom_hbond_distance_HA
_geom_hbond_distance_DA
_geom_hbond_angle_DHA
_geom_hbond_publ_flag
O9 H9 O64 2_566 1.03 1.67 2.632(3) 155 yes
O14 H14 O9 . 0.89 1.81 2.689(3) 171 yes
O24 H24 O64 1_554 1.02 1.49 2.502(2) 174 yes
O44 H44 O34 2_756 1.01 1.66 2.659(2) 172 yes
O54 H54 O34 . 0.99 1.57 2.541(2) 169 yes
N71 H71A N74 . 0.90 2.53 2.900(3) 106 yes
N71 H71A N74 2_555 0.90 2.16 2.800(3) 128 yes
N71 H71B O64 2_556 0.90 2.02 2.870(2) 157 yes
N74 H74A O24 . 0.90 2.18 3.053(3) 165 yes
N81 H81B O54 . 0.90 1.91 2.797(3) 169 yes
N84 H84A O34 2_766 0.90 1.94 2.836(3) 174 yes
N84 H84B N81 . 0.90 2.48 2.870(3) 107 yes
N84 H84B N81 2_766 0.90 2.15 2.832(3) 132 yes

loop_
_geom_torsion_atom_site_label_1
_geom_torsion_atom_site_label_2
_geom_torsion_atom_site_label_3
_geom_torsion_atom_site_label_4
_geom_torsion_site_symmetry_1
_geom_torsion_site_symmetry_4
_geom_torsion
_geom_torsion_publ_flag
C31 C1 C11 C16 . . -128.7(2) yes
C3 C1 C11 C16 . . 112.9(2) yes
C21 C1 C11 C16 . . -7.0(3) yes
C31 C1 C11 C12 . . 58.8(3) yes
C3 C1 C11 C12 . . -59.6(3) yes
C21 C1 C11 C12 . . -179.51(19) yes
C16 C11 C12 C13 . . -2.7(3) yes
C1 C11 C12 C13 . . 170.2(2) yes
C11 C12 C13 C14 . . 0.1(4) yes
C12 C13 C14 C15 . . 3.1(4) yes
C12 C13 C14 O14 . . -177.5(2) yes
C13 C14 C15 C16 . . -3.6(3) yes
O14 C14 C15 C16 . . 177.0(2) yes
C12 C11 C16 C15 . . 2.2(3) yes
C1 C11 C16 C15 . . -170.5(2) yes
C14 C15 C16 C11 . . 0.9(3) yes
C31 C1 C21 C26 . . 41.9(3) yes
C11 C1 C21 C26 . . -81.5(2) yes
C3 C1 C21 C26 . . 162.0(2) yes
C31 C1 C21 C22 . . -139.5(2) yes
C11 C1 C21 C22 . . 97.1(2) yes
C3 C1 C21 C22 . . -19.5(3) yes
C26 C21 C22 C23 . . -1.9(3) yes
C1 C21 C22 C23 . . 179.5(2) yes
C21 C22 C23 C24 . . 0.0(3) yes
C22 C23 C24 O24 . . -177.1(2) yes
C22 C23 C24 C25 . . 1.7(3) yes
O24 C24 C25 C26 . . 177.5(2) yes
C23 C24 C25 C26 . . -1.4(3) yes
C24 C25 C26 C21 . . -0.7(4) yes
C22 C21 C26 C25 . . 2.3(3) yes
C1 C21 C26 C25 . . -179.1(2) yes
C11 C1 C31 C32 . . -156.8(2) yes
C3 C1 C31 C32 . . -41.1(3) yes
C21 C1 C31 C32 . . 79.8(3) yes
C11 C1 C31 C36 . . 28.4(3) yes
C3 C1 C31 C36 . . 144.1(2) yes
C21 C1 C31 C36 . . -95.0(2) yes
C36 C31 C32 C33 . . -1.9(4) yes
C1 C31 C32 C33 . . -177.1(2) yes
C31 C32 C33 C34 . . 0.7(4) yes
C32 C33 C34 O34 . . -177.0(2) yes
C32 C33 C34 C35 . . 0.8(4) yes
O34 C34 C35 C36 . . 176.7(2) yes
C33 C34 C35 C36 . . -1.1(3) yes
C32 C31 C36 C35 . . 1.6(3) yes
C1 C31 C36 C35 . . 176.7(2) yes
C34 C35 C36 C31 . . -0.1(3) yes
C61 C2 C41 C46 . . -114.7(2) yes
C51 C2 C41 C46 . . 6.9(3) yes
C4 C2 C41 C46 . . 124.9(2) yes
C61 C2 C41 C42 . . 68.6(2) yes
C51 C2 C41 C42 . . -169.84(18) yes
C4 C2 C41 C42 . . -51.8(3) yes
C46 C41 C42 C43 . . -3.5(3) yes
C2 C41 C42 C43 . . 173.40(19) yes
C41 C42 C43 C44 . . 0.0(3) yes
C42 C43 C44 O44 . . -176.37(19) yes
C42 C43 C44 C45 . . 4.0(3) yes
O44 C44 C45 C46 . . 176.2(2) yes
C43 C44 C45 C46 . . -4.2(3) yes
C42 C41 C46 C45 . . 3.3(3) yes
C2 C41 C46 C45 . . -173.50(19) yes
C44 C45 C46 C41 . . 0.5(3) yes
C61 C2 C51 C56 . . 13.8(3) yes
C41 C2 C51 C56 . . -108.5(2) yes
C4 C2 C51 C56 . . 134.1(2) yes
C61 C2 C51 C52 . . -168.2(2) yes
C41 C2 C51 C52 . . 69.5(3) yes
C4 C2 C51 C52 . . -48.0(3) yes
C56 C51 C52 C53 . . 1.0(4) yes
C2 C51 C52 C53 . . -177.1(2) yes
C51 C52 C53 C54 . . -1.1(4) yes
C52 C53 C54 O54 . . -179.8(2) yes
C52 C53 C54 C55 . . 0.7(4) yes
O54 C54 C55 C56 . . -179.8(2) yes
C53 C54 C55 C56 . . -0.3(4) yes
C54 C55 C56 C51 . . 0.3(4) yes
C52 C51 C56 C55 . . -0.6(3) yes
C2 C51 C56 C55 . . 177.4(2) yes
C51 C2 C61 C66 . . -95.0(2) yes
C41 C2 C61 C66 . . 26.7(3) yes
C4 C2 C61 C66 . . 145.6(2) yes
C51 C2 C61 C62 . . 80.1(3) yes
C41 C2 C61 C62 . . -158.1(2) yes
C4 C2 C61 C62 . . -39.3(3) yes
C66 C61 C62 C63 . . 2.1(4) yes
C2 C61 C62 C63 . . -173.3(2) yes
C61 C62 C63 C64 . . -1.1(4) yes
C62 C63 C64 O64 . . -179.7(2) yes
C62 C63 C64 C65 . . -0.6(4) yes
O64 C64 C65 C66 . . -179.8(2) yes
C63 C64 C65 C66 . . 1.1(3) yes
C62 C61 C66 C65 . . -1.6(3) yes
C2 C61 C66 C65 . . 173.7(2) yes
C64 C65 C66 C61 . . 0.0(3) yes
C77 N71 C72 C73 2 . 176.6(2) yes
C75 N74 C73 C72 . . 172.1(2) yes
N71 C72 C73 N74 . . -60.3(3) yes
C73 N74 C75 C76 . . -177.1(2) yes
N74 C75 C76 C77 . . 66.1(3) yes
C75 C76 C77 N71 . 2 -63.3(3) yes
C87 N81 C82 C83 2_766 . 174.4(2) yes
C85 N84 C83 C82 . . 173.1(2) yes
N81 C82 C83 N84 . . -58.9(3) yes
C83 N84 C85 C86 . . -174.9(2) yes
N84 C85 C86 C87 . . 65.9(3) yes
C85 C86 C87 N81 . 2_766 -63.7(3) yes
